data_7044531
loop_
_publ_author_name
'Xu, Cong'
'Liu, Yan'
'Wang, Li'
'Ma, Jingxin'
'Yang, Lizi'
'Pan, Fu-Xing'
'Kirillov, Alexander M.'
'Liu, Wei-Sheng'

_publ_section_title
;
 New Lanthanide (III) Coordination Polymers: Synthesis, Structural
 Features, and Catalytic Activity in CO2 Fixation
;
_journal_name_full 'Dalton Trans.'
_journal_paper_doi 10.1039/C7DT03574H
_journal_year 2017
_chemical_formula_moiety 'C34 H24 N4 O9 Tm, Br'
_chemical_formula_sum 'C34 H24 Br N4 O9 Tm'
_chemical_formula_weight 881.41
_chemical_name_common Tm-Bcpi-Br
_chemical_name_systematic
;
 ? 
;
_space_group_crystal_system triclinic
_space_group_IT_number 2
_space_group_name_Hall '-P 1'
_space_group_name_H-M_alt 'P -1'
_symmetry_space_group_name_Hall '-P 1'
_symmetry_space_group_name_H-M 'P -1'
_atom_sites_solution_hydrogens geom
_atom_sites_solution_primary direct
_atom_sites_solution_secondary difmap
_audit_block_doi 10.5517/cc14963r
_audit_creation_date 2015-02-27
_audit_creation_method
;
Olex2 1.2
(compiled 2015.01.26 svn.r3150 for OlexSys, GUI svn.r4998)
;
_audit_update_record
;
2015-02-27 deposited with the CCDC.
2017-10-19 downloaded from the CCDC.
;
_cell_angle_alpha 82.680(4)
_cell_angle_beta 68.826(4)
_cell_angle_gamma 68.581(4)
_cell_formula_units_Z 2
_cell_length_a 10.3230(5)
_cell_length_b 11.8090(5)
_cell_length_c 14.0890(7)
_cell_measurement_temperature 293(2)
_cell_volume 1490.93(13)
_computing_molecular_graphics 'Olex2 (Dolomanov et al., 2009)'
_computing_publication_material 'Olex2 (Dolomanov et al., 2009)'
_computing_structure_refinement 'XL (Sheldrick, 2008)'
_computing_structure_solution 'SHELXS-97 (Sheldrick, 1990)'
_diffrn_ambient_temperature 293(2)
_diffrn_measured_fraction_theta_full 0.997
_diffrn_measured_fraction_theta_max 0.997
_diffrn_measurement_device_type 'multiwire proportional'
_diffrn_measurement_method 'phi and omega scans'
_diffrn_radiation_monochromator graphite
_diffrn_radiation_type MoK\a
_diffrn_radiation_wavelength 0.71073
_diffrn_reflns_av_R_equivalents 0.0464
_diffrn_reflns_av_unetI/netI 0.0733
_diffrn_reflns_limit_h_max 12
_diffrn_reflns_limit_h_min -12
_diffrn_reflns_limit_k_max 14
_diffrn_reflns_limit_k_min -13
_diffrn_reflns_limit_l_max 16
_diffrn_reflns_limit_l_min -16
_diffrn_reflns_number 11624
_diffrn_reflns_theta_full 25.00
_diffrn_reflns_theta_max 25.00
_diffrn_reflns_theta_min 3.38
_diffrn_source 'fine-focus sealed tube'
_exptl_absorpt_coefficient_mu 4.383
_exptl_absorpt_correction_type none
_exptl_crystal_colour 'clear light green'
_exptl_crystal_colour_lustre clear
_exptl_crystal_colour_modifier light
_exptl_crystal_colour_primary green
_exptl_crystal_density_diffrn 1.963
_exptl_crystal_density_method 'not measured'
_exptl_crystal_description block
_exptl_crystal_F_000 864
_exptl_crystal_preparation Luminescent
_exptl_crystal_recrystallization_method 'hydrothermal method'
_exptl_crystal_size_max 0.2
_exptl_crystal_size_mid 0.18
_exptl_crystal_size_min 0.18
_refine_diff_density_max 0.763
_refine_diff_density_min -0.863
_refine_diff_density_rms 0.129
_refine_ls_extinction_method none
_refine_ls_goodness_of_fit_ref 1.046
_refine_ls_hydrogen_treatment constr
_refine_ls_matrix_type full
_refine_ls_number_parameters 446
_refine_ls_number_reflns 5237
_refine_ls_number_restraints 0
_refine_ls_restrained_S_all 1.046
_refine_ls_R_factor_all 0.0432
_refine_ls_R_factor_gt 0.0355
_refine_ls_shift/su_max 0.001
_refine_ls_shift/su_mean 0.000
_refine_ls_structure_factor_coef Fsqd
_refine_ls_weighting_details 'calc w=1/[\s^2^(Fo^2^)+(0.0142P)^2^+0.0000P] where P=(Fo^2^+2Fc^2^)/3'
_refine_ls_weighting_scheme calc
_refine_ls_wR_factor_gt 0.0632
_refine_ls_wR_factor_ref 0.0696
_reflns_number_gt 4592
_reflns_number_total 5237
_reflns_threshold_expression >2sigma(I)
_cod_data_source_file c7dt03574h2.cif
_cod_data_source_block p111111111
_cod_original_cell_volume 1490.93(12)
_cod_database_code 7044531
_olex2_refinement_description
;
1. Fixed Uiso
 At 1.2 times of:
  All C(H) groups
 At 1.5 times of:
  All O(H,H) groups
2.a Rotating group:
 O9(H9A,H9B)
2.b Aromatic/amide H refined with riding coordinates:
 C10(H10), C13(H13), C15(H15), C9(H9), C6(H6), C16(H16), C3(H3), C12(H12),
 C8(H8), C7(H7), C4(H4), C24(H24), C20(H20), C25(H25), C21(H21), C26(H26),
 C33(H33), C32(H32), C27(H27), C23(H23), C30(H30), C29(H29)
;
_olex2_submission_special_instructions 'No special instructions were received'

loop_
_space_group_symop_id
_space_group_symop_operation_xyz
1 'x, y, z'
2 '-x, -y, -z'

loop_
_atom_site_label
_atom_site_type_symbol
_atom_site_fract_x
_atom_site_fract_y
_atom_site_fract_z
_atom_site_U_iso_or_equiv
_atom_site_adp_type
_atom_site_occupancy
_atom_site_calc_flag
_atom_site_site_symmetry_order
_atom_site_refinement_flags_posn
_atom_site_refinement_flags_adp
_atom_site_refinement_flags_occupancy
Tm1 Tm 0.75732(2) -0.037484(18) 0.529994(18) 0.02047(9) Uani 1 d 1 . . .
O4 O 0.6949(4) 0.8040(3) -0.4712(3) 0.0333(10) Uani 1 d 1 . . .
N2 N 0.9388(5) 0.3499(3) -0.2008(3) 0.0242(10) Uani 1 d 1 . . .
O2 O 0.6932(4) 0.0481(3) 0.3854(3) 0.0324(9) Uani 1 d 1 . . .
C10 C 0.8685(6) 0.3270(4) -0.1057(4) 0.0260(13) Uani 1 d 1 . . .
H10 H 0.7683 0.3652 -0.0707 0.031 Uiso 1 calc 1 R . .
C1 C 0.8231(6) 0.0154(5) 0.3263(4) 0.0277(13) Uani 1 d 1 . . .
O3 O 0.7106(5) 0.6555(3) -0.5576(3) 0.0397(11) Uani 1 d 1 . . .
N1 N 0.9621(4) 0.2410(4) -0.0669(3) 0.0259(11) Uani 1 d 1 . . .
C17 C 0.7220(5) 0.6916(4) -0.4852(4) 0.0215(12) Uani 1 d 1 . . .
C11 C 0.8773(5) 0.4359(4) -0.2699(4) 0.0245(13) Uani 1 d 1 . . .
O1 O 0.9228(4) -0.0638(3) 0.3545(3) 0.0390(10) Uani 1 d 1 . . .
C14 C 0.7714(5) 0.6039(4) -0.4065(4) 0.0203(12) Uani 1 d 1 . . .
C13 C 0.8472(6) 0.4827(4) -0.4331(4) 0.0273(13) Uani 1 d 1 . . .
H13 H 0.8622 0.4567 -0.4970 0.033 Uiso 1 calc 1 R . .
C2 C 0.8584(6) 0.0762(4) 0.2239(4) 0.0246(12) Uani 1 d 1 . . .
C5 C 0.9258(6) 0.1895(4) 0.0338(4) 0.0256(13) Uani 1 d 1 . . .
C15 C 0.7466(6) 0.6357(4) -0.3086(4) 0.0280(13) Uani 1 d 1 . . .
H15 H 0.6938 0.7163 -0.2879 0.034 Uiso 1 calc 1 R . .
C9 C 1.0851(6) 0.2769(4) -0.2250(4) 0.0291(14) Uani 1 d 1 . . .
H9 H 1.1601 0.2736 -0.2872 0.035 Uiso 1 calc 1 R . .
C6 C 0.7834(6) 0.2238(5) 0.1001(4) 0.0329(14) Uani 1 d 1 . . .
H6 H 0.7086 0.2851 0.0827 0.039 Uiso 1 calc 1 R . .
C16 C 0.7971(6) 0.5524(4) -0.2401(4) 0.0294(14) Uani 1 d 1 . . .
H16 H 0.7760 0.5766 -0.1743 0.035 Uiso 1 calc 1 R . .
C3 C 1.0010(7) 0.0477(6) 0.1580(5) 0.061(2) Uani 1 d 1 . . .
H3 H 1.0772 -0.0103 0.1766 0.073 Uiso 1 calc 1 R . .
C12 C 0.9010(6) 0.3994(4) -0.3659(4) 0.0256(13) Uani 1 d 1 . . .
H12 H 0.9534 0.3184 -0.3855 0.031 Uiso 1 calc 1 R . .
C8 C 1.0992(6) 0.2108(5) -0.1413(4) 0.0299(14) Uani 1 d 1 . . .
H8 H 1.1866 0.1547 -0.1352 0.036 Uiso 1 calc 1 R . .
C7 C 0.7515(6) 0.1666(5) 0.1935(4) 0.0335(14) Uani 1 d 1 . . .
H7 H 0.6539 0.1902 0.2376 0.040 Uiso 1 calc 1 R . .
C4 C 1.0335(6) 0.1032(6) 0.0647(5) 0.062(2) Uani 1 d 1 . . .
H4 H 1.1314 0.0815 0.0214 0.075 Uiso 1 calc 1 R . .
O6 O 1.0361(4) 0.1661(3) 0.4445(3) 0.0299(9) Uani 1 d 1 . . .
O5 O 0.8364(4) 0.1147(3) 0.5250(3) 0.0253(9) Uani 1 d 1 . . .
C18 C 0.9039(5) 0.1785(4) 0.4617(4) 0.0205(12) Uani 1 d 1 . . .
Br2 Br 1.0000 0.5000 0.0000 0.0400(2) Uani 1 d 2 S T P
Br1 Br 0.5000 0.5000 0.0000 0.0527(3) Uani 1 d 2 S T P
O9 O 0.5220(4) 0.0940(3) 0.5782(3) 0.0325(9) Uani 1 d 1 . . .
H9A H 0.5183 0.1689 0.5585 0.049 Uiso 1 d 1 GR . .
H9B H 0.4806 0.0953 0.6451 0.049 Uiso 1 d 1 GR . .
O7 O 0.4395(4) 1.0591(3) -0.2247(3) 0.0384(10) Uani 1 d 1 . . .
O8 O 0.6769(4) 0.9548(3) -0.2956(3) 0.0291(9) Uani 1 d 1 . . .
N4 N 0.5324(5) 0.7083(3) 0.1481(4) 0.0260(11) Uani 1 d 1 . . .
C24 C 0.8947(6) 0.3378(4) 0.3239(4) 0.0241(12) Uani 1 d 1 . . .
H24 H 0.9972 0.3144 0.3039 0.029 Uiso 1 calc 1 R . .
C20 C 0.6708(5) 0.3096(4) 0.4314(4) 0.0232(12) Uani 1 d 1 . . .
H20 H 0.6203 0.2673 0.4823 0.028 Uiso 1 calc 1 R . .
C25 C 0.4495(6) 0.6476(5) 0.3055(4) 0.0360(15) Uani 1 d 1 . . .
H25 H 0.3897 0.6433 0.3725 0.043 Uiso 1 calc 1 R . .
C31 C 0.5543(6) 0.9058(4) -0.1259(4) 0.0225(12) Uani 1 d 1 . . .
C34 C 0.5573(6) 0.9790(4) -0.2223(4) 0.0267(13) Uani 1 d 1 . . .
C21 C 0.5944(6) 0.4060(4) 0.3826(4) 0.0294(13) Uani 1 d 1 . . .
H21 H 0.4920 0.4296 0.4021 0.035 Uiso 1 calc 1 R . .
C19 C 0.8213(5) 0.2771(4) 0.4041(4) 0.0217(12) Uani 1 d 1 . . .
N3 N 0.5881(5) 0.5688(4) 0.2577(3) 0.0278(11) Uani 1 d 1 . . .
C28 C 0.5413(6) 0.7753(4) 0.0547(4) 0.0241(13) Uani 1 d 1 . . .
C22 C 0.6686(6) 0.4658(4) 0.3067(4) 0.0235(12) Uani 1 d 1 . . .
C26 C 0.4165(6) 0.7326(5) 0.2370(4) 0.0365(16) Uani 1 d 1 . . .
H26 H 0.3281 0.7980 0.2486 0.044 Uiso 1 calc 1 R . .
C33 C 0.6748(6) 0.7656(4) -0.0176(4) 0.0280(13) Uani 1 d 1 . . .
H33 H 0.7615 0.7163 -0.0062 0.034 Uiso 1 calc 1 R . .
C32 C 0.6820(6) 0.8291(4) -0.1083(4) 0.0301(14) Uani 1 d 1 . . .
H32 H 0.7738 0.8202 -0.1580 0.036 Uiso 1 calc 1 R . .
C27 C 0.6347(6) 0.6069(4) 0.1624(4) 0.0263(13) Uani 1 d 1 . . .
H27 H 0.7254 0.5683 0.1133 0.032 Uiso 1 calc 1 R . .
C23 C 0.8196(6) 0.4323(4) 0.2728(4) 0.0279(13) Uani 1 d 1 . . .
H23 H 0.8696 0.4710 0.2181 0.033 Uiso 1 calc 1 R . .
C30 C 0.4225(6) 0.9134(4) -0.0524(4) 0.0322(14) Uani 1 d 1 . . .
H30 H 0.3355 0.9639 -0.0627 0.039 Uiso 1 calc 1 R . .
C29 C 0.4140(6) 0.8482(5) 0.0376(4) 0.0321(14) Uani 1 d 1 . . .
H29 H 0.3222 0.8539 0.0859 0.039 Uiso 1 calc 1 R . .

loop_
_atom_site_aniso_label
_atom_site_aniso_U_11
_atom_site_aniso_U_22
_atom_site_aniso_U_33
_atom_site_aniso_U_23
_atom_site_aniso_U_13
_atom_site_aniso_U_12
Tm1 0.02087(14) 0.02216(14) 0.01952(15) 0.00922(10) -0.01020(11) -0.00840(10)
O4 0.040(2) 0.026(2) 0.041(3) 0.0086(18) -0.022(2) -0.0145(17)
N2 0.026(2) 0.022(2) 0.021(3) 0.006(2) -0.010(2) -0.0048(19)
O2 0.026(2) 0.047(2) 0.023(2) 0.0114(18) -0.0103(19) -0.0131(18)
C10 0.029(3) 0.022(3) 0.022(3) 0.005(2) -0.006(3) -0.007(2)
C1 0.038(4) 0.029(3) 0.024(3) 0.005(3) -0.016(3) -0.017(3)
O3 0.059(3) 0.033(2) 0.035(3) 0.0039(19) -0.032(2) -0.009(2)
N1 0.023(2) 0.024(2) 0.023(3) 0.007(2) -0.008(2) -0.0032(19)
C17 0.017(3) 0.021(3) 0.025(3) 0.010(2) -0.005(3) -0.009(2)
C11 0.025(3) 0.021(3) 0.023(3) 0.010(2) -0.009(3) -0.006(2)
O1 0.040(2) 0.036(2) 0.028(2) 0.0115(19) -0.012(2) -0.0009(19)
C14 0.017(3) 0.021(3) 0.019(3) 0.007(2) -0.005(2) -0.007(2)
C13 0.031(3) 0.023(3) 0.026(3) 0.001(2) -0.014(3) -0.005(2)
C2 0.032(3) 0.024(3) 0.019(3) 0.003(2) -0.012(3) -0.009(2)
C5 0.028(3) 0.025(3) 0.026(3) 0.011(2) -0.012(3) -0.012(2)
C15 0.033(3) 0.017(3) 0.027(3) 0.001(2) -0.013(3) 0.002(2)
C9 0.025(3) 0.029(3) 0.024(3) 0.002(3) -0.003(3) -0.006(2)
C6 0.022(3) 0.037(3) 0.027(4) 0.013(3) -0.011(3) 0.001(2)
C16 0.038(3) 0.024(3) 0.018(3) 0.002(2) -0.011(3) 0.000(3)
C3 0.036(4) 0.069(5) 0.040(5) 0.024(4) -0.007(4) 0.010(3)
C12 0.029(3) 0.020(3) 0.024(3) -0.001(2) -0.010(3) -0.002(2)
C8 0.026(3) 0.032(3) 0.022(3) 0.005(3) -0.004(3) -0.004(2)
C7 0.023(3) 0.045(4) 0.025(4) 0.009(3) -0.008(3) -0.006(3)
C4 0.019(3) 0.081(5) 0.040(5) 0.028(4) 0.003(3) 0.013(3)
O6 0.019(2) 0.034(2) 0.036(3) 0.0119(18) -0.0136(19) -0.0069(16)
O5 0.030(2) 0.0221(19) 0.029(2) 0.0121(16) -0.0140(19) -0.0143(16)
C18 0.023(3) 0.016(3) 0.019(3) -0.002(2) -0.008(3) -0.002(2)
Br2 0.0291(5) 0.0395(5) 0.0357(6) 0.0009(4) -0.0029(4) -0.0027(4)
Br1 0.0291(5) 0.0433(5) 0.0725(8) -0.0100(5) -0.0086(5) -0.0031(4)
O9 0.027(2) 0.039(2) 0.024(2) 0.0130(18) -0.0076(19) -0.0085(17)
O7 0.030(2) 0.041(2) 0.027(2) 0.0114(19) -0.009(2) 0.0036(18)
O8 0.021(2) 0.040(2) 0.018(2) 0.0050(17) -0.0032(18) -0.0068(16)
N4 0.022(2) 0.020(2) 0.030(3) 0.007(2) -0.008(2) -0.0025(19)
C24 0.021(3) 0.022(3) 0.029(3) 0.004(2) -0.007(3) -0.009(2)
C20 0.024(3) 0.026(3) 0.022(3) 0.007(2) -0.008(3) -0.014(2)
C25 0.029(3) 0.038(3) 0.020(3) 0.008(3) 0.001(3) 0.001(3)
C31 0.028(3) 0.018(3) 0.016(3) 0.002(2) -0.005(3) -0.004(2)
C34 0.031(3) 0.022(3) 0.025(4) 0.002(2) -0.011(3) -0.006(2)
C21 0.021(3) 0.035(3) 0.030(4) 0.007(3) -0.006(3) -0.011(2)
C19 0.026(3) 0.019(3) 0.023(3) 0.006(2) -0.015(3) -0.006(2)
N3 0.029(3) 0.025(2) 0.025(3) 0.008(2) -0.013(2) -0.004(2)
C28 0.031(3) 0.017(3) 0.017(3) 0.010(2) -0.008(3) -0.003(2)
C22 0.028(3) 0.024(3) 0.017(3) 0.010(2) -0.012(3) -0.006(2)
C26 0.024(3) 0.032(3) 0.032(4) 0.013(3) -0.003(3) 0.004(2)
C33 0.024(3) 0.026(3) 0.023(3) 0.011(2) -0.006(3) -0.003(2)
C32 0.028(3) 0.030(3) 0.025(3) 0.003(3) -0.007(3) -0.005(2)
C27 0.023(3) 0.027(3) 0.023(3) 0.010(2) -0.008(3) -0.005(2)
C23 0.030(3) 0.028(3) 0.022(3) 0.015(2) -0.005(3) -0.014(2)
C30 0.023(3) 0.030(3) 0.031(4) 0.013(3) -0.013(3) 0.003(2)
C29 0.015(3) 0.040(3) 0.028(4) 0.009(3) 0.001(3) -0.006(2)

loop_
_atom_type_symbol
_atom_type_description
_atom_type_scat_dispersion_real
_atom_type_scat_dispersion_imag
_atom_type_scat_source
C C 0.0033 0.0016 'International Tables Vol C Tables 4.2.6.8 and 6.1.1.4'
H H 0.0000 0.0000 'International Tables Vol C Tables 4.2.6.8 and 6.1.1.4'
Br Br -0.2901 2.4595 'International Tables Vol C Tables 4.2.6.8 and 6.1.1.4'
N N 0.0061 0.0033 'International Tables Vol C Tables 4.2.6.8 and 6.1.1.4'
O O 0.0106 0.0060 'International Tables Vol C Tables 4.2.6.8 and 6.1.1.4'
Tm Tm -0.3139 5.2483 'International Tables Vol C Tables 4.2.6.8 and 6.1.1.4'

loop_
_geom_angle_atom_site_label_1
_geom_angle_atom_site_label_2
_geom_angle_atom_site_label_3
_geom_angle
_geom_angle_site_symmetry_1
_geom_angle_site_symmetry_3
O4 Tm1 O2 92.82(13) 1_546 .
O4 Tm1 C1 97.85(15) 1_546 .
O4 Tm1 O1 94.48(14) 1_546 .
O4 Tm1 O6 87.87(13) 1_546 2_756
O4 Tm1 O5 175.97(13) 1_546 .
O4 Tm1 O9 94.26(13) 1_546 .
O4 Tm1 O8 88.86(14) 1_546 1_546
O2 Tm1 C1 26.78(13) . .
O2 Tm1 O1 53.63(12) . .
O1 Tm1 C1 27.34(13) . .
O6 Tm1 O2 134.92(13) 2_756 .
O6 Tm1 C1 108.57(15) 2_756 .
O6 Tm1 O1 81.35(13) 2_756 .
O6 Tm1 O9 155.03(14) 2_756 .
O6 Tm1 O8 79.41(13) 2_756 1_546
O5 Tm1 O2 87.51(13) . .
O5 Tm1 C1 80.66(14) . .
O5 Tm1 O1 82.48(13) . .
O5 Tm1 O6 89.05(12) . 2_756
O5 Tm1 O9 89.63(12) . .
O5 Tm1 O8 93.14(13) . 1_546
O9 Tm1 O2 69.90(13) . .
O9 Tm1 C1 95.80(15) . .
O9 Tm1 O1 123.14(12) . .
O9 Tm1 O8 75.77(12) . 1_546
O8 Tm1 O2 145.66(12) 1_546 .
O8 Tm1 C1 169.66(14) 1_546 .
O8 Tm1 O1 160.34(12) 1_546 .
C17 O4 Tm1 154.1(3) . 1_564
C10 N2 C11 127.7(4) . .
C10 N2 C9 107.8(4) . .
C9 N2 C11 124.6(5) . .
C1 O2 Tm1 94.2(3) . .
N2 C10 H10 124.8 . .
N2 C10 N1 110.3(5) . .
N1 C10 H10 124.8 . .
O2 C1 Tm1 59.1(3) . .
O2 C1 O1 119.5(5) . .
O2 C1 C2 118.8(5) . .
O1 C1 Tm1 62.1(3) . .
O1 C1 C2 121.7(5) . .
C2 C1 Tm1 164.4(4) . .
C10 N1 C5 126.6(4) . .
C10 N1 C8 106.8(4) . .
C8 N1 C5 126.6(4) . .
O4 C17 C14 116.4(5) . .
O3 C17 O4 122.6(5) . .
O3 C17 C14 121.0(4) . .
C16 C11 N2 119.6(5) . .
C16 C11 C12 119.9(5) . .
C12 C11 N2 120.5(4) . .
C1 O1 Tm1 90.5(3) . .
C13 C14 C17 118.4(5) . .
C13 C14 C15 116.7(5) . .
C15 C14 C17 124.9(4) . .
C14 C13 H13 119.5 . .
C14 C13 C12 120.9(5) . .
C12 C13 H13 119.5 . .
C3 C2 C1 121.0(5) . .
C3 C2 C7 116.5(5) . .
C7 C2 C1 122.4(5) . .
C6 C5 N1 121.2(4) . .
C6 C5 C4 118.2(5) . .
C4 C5 N1 120.6(5) . .
C14 C15 H15 118.6 . .
C16 C15 C14 122.7(5) . .
C16 C15 H15 118.6 . .
N2 C9 H9 126.5 . .
C8 C9 N2 107.0(5) . .
C8 C9 H9 126.5 . .
C5 C6 H6 120.3 . .
C5 C6 C7 119.5(5) . .
C7 C6 H6 120.3 . .
C11 C16 C15 119.3(5) . .
C11 C16 H16 120.4 . .
C15 C16 H16 120.4 . .
C2 C3 H3 119.4 . .
C2 C3 C4 121.1(5) . .
C4 C3 H3 119.4 . .
C11 C12 C13 120.4(5) . .
C11 C12 H12 119.8 . .
C13 C12 H12 119.8 . .
N1 C8 H8 126.0 . .
C9 C8 N1 108.1(5) . .
C9 C8 H8 126.0 . .
C2 C7 C6 122.8(5) . .
C2 C7 H7 118.6 . .
C6 C7 H7 118.6 . .
C5 C4 C3 121.9(6) . .
C5 C4 H4 119.1 . .
C3 C4 H4 119.1 . .
C18 O6 Tm1 141.8(3) . 2_756
C18 O5 Tm1 140.8(3) . .
O6 C18 O5 123.9(5) . .
O6 C18 C19 117.1(4) . .
O5 C18 C19 119.0(4) . .
Tm1 O9 H9A 111.4 . .
Tm1 O9 H9B 110.6 . .
H9A O9 H9B 107.5 . .
C34 O8 Tm1 138.9(3) . 1_564
C26 N4 C28 127.2(4) . .
C27 N4 C28 126.2(5) . .
C27 N4 C26 106.6(4) . .
C19 C24 H24 119.0 . .
C23 C24 H24 119.0 . .
C23 C24 C19 122.0(5) . .
C21 C20 H20 120.2 . .
C19 C20 H20 120.2 . .
C19 C20 C21 119.6(5) . .
N3 C25 H25 126.7 . .
C26 C25 H25 126.7 . .
C26 C25 N3 106.5(5) . .
C32 C31 C34 122.7(5) . .
C30 C31 C34 119.8(5) . .
C30 C31 C32 117.5(5) . .
O7 C34 O8 123.8(5) . .
O7 C34 C31 117.9(5) . .
O8 C34 C31 118.3(4) . .
C20 C21 H21 119.9 . .
C22 C21 C20 120.2(5) . .
C22 C21 H21 119.9 . .
C24 C19 C18 121.2(5) . .
C20 C19 C18 120.0(5) . .
C20 C19 C24 118.8(5) . .
C25 N3 C22 124.3(5) . .
C27 N3 C25 107.8(4) . .
C27 N3 C22 127.9(4) . .
C33 C28 N4 120.7(4) . .
C33 C28 C29 119.6(5) . .
C29 C28 N4 119.7(5) . .
C21 C22 N3 120.2(5) . .
C21 C22 C23 122.4(5) . .
C23 C22 N3 117.5(5) . .
N4 C26 H26 125.4 . .
C25 C26 N4 109.3(5) . .
C25 C26 H26 125.4 . .
C28 C33 H33 119.9 . .
C28 C33 C32 120.2(5) . .
C32 C33 H33 119.9 . .
C31 C32 C33 120.9(5) . .
C31 C32 H32 119.5 . .
C33 C32 H32 119.5 . .
N4 C27 N3 109.8(5) . .
N4 C27 H27 125.1 . .
N3 C27 H27 125.1 . .
C24 C23 H23 121.5 . .
C22 C23 C24 116.9(5) . .
C22 C23 H23 121.5 . .
C31 C30 H30 119.0 . .
C31 C30 C29 122.0(5) . .
C29 C30 H30 119.0 . .
C28 C29 C30 119.7(5) . .
C28 C29 H29 120.2 . .
C30 C29 H29 120.2 . .

loop_
_geom_bond_atom_site_label_1
_geom_bond_atom_site_label_2
_geom_bond_distance
_geom_bond_site_symmetry_2
Tm1 O4 2.195(3) 1_546
Tm1 O2 2.360(4) .
Tm1 C1 2.744(6) .
Tm1 O1 2.426(4) .
Tm1 O6 2.244(3) 2_756
Tm1 O5 2.213(3) .
Tm1 O9 2.257(3) .
Tm1 O8 2.293(4) 1_546
O4 Tm1 2.195(3) 1_564
O4 C17 1.279(6) .
N2 C10 1.321(6) .
N2 C11 1.450(6) .
N2 C9 1.376(6) .
O2 C1 1.240(6) .
C10 H10 0.9300 .
C10 N1 1.336(6) .
C1 O1 1.261(6) .
C1 C2 1.509(7) .
O3 C17 1.212(6) .
N1 C5 1.445(6) .
N1 C8 1.372(6) .
C17 C14 1.514(6) .
C11 C16 1.349(6) .
C11 C12 1.382(7) .
C14 C13 1.381(6) .
C14 C15 1.384(7) .
C13 H13 0.9300 .
C13 C12 1.384(7) .
C2 C3 1.368(8) .
C2 C7 1.381(7) .
C5 C6 1.366(7) .
C5 C4 1.368(7) .
C15 H15 0.9300 .
C15 C16 1.384(7) .
C9 H9 0.9300 .
C9 C8 1.352(7) .
C6 H6 0.9300 .
C6 C7 1.385(7) .
C16 H16 0.9300 .
C3 H3 0.9300 .
C3 C4 1.376(8) .
C12 H12 0.9300 .
C8 H8 0.9300 .
C7 H7 0.9300 .
C4 H4 0.9300 .
O6 Tm1 2.244(3) 2_756
O6 C18 1.251(6) .
O5 C18 1.270(6) .
C18 C19 1.509(6) .
O9 H9A 0.8831 .
O9 H9B 0.8830 .
O7 C34 1.247(6) .
O8 Tm1 2.293(4) 1_564
O8 C34 1.253(6) .
N4 C28 1.438(6) .
N4 C26 1.357(7) .
N4 C27 1.326(6) .
C24 H24 0.9300 .
C24 C19 1.391(7) .
C24 C23 1.390(6) .
C20 H20 0.9300 .
C20 C21 1.388(6) .
C20 C19 1.370(6) .
C25 H25 0.9300 .
C25 N3 1.363(6) .
C25 C26 1.340(7) .
C31 C34 1.512(7) .
C31 C32 1.387(7) .
C31 C30 1.359(7) .
C21 H21 0.9300 .
C21 C22 1.356(7) .
N3 C22 1.453(6) .
N3 C27 1.332(6) .
C28 C33 1.360(7) .
C28 C29 1.370(7) .
C22 C23 1.370(7) .
C26 H26 0.9300 .
C33 H33 0.9300 .
C33 C32 1.389(7) .
C32 H32 0.9300 .
C27 H27 0.9300 .
C23 H23 0.9300 .
C30 H30 0.9300 .
C30 C29 1.388(7) .
C29 H29 0.9300 .

loop_
_geom_torsion_atom_site_label_1
_geom_torsion_atom_site_label_2
_geom_torsion_atom_site_label_3
_geom_torsion_atom_site_label_4
_geom_torsion
_geom_torsion_site_symmetry_1
Tm1 O4 C17 O3 -105.6(8) 1_564
Tm1 O4 C17 C14 73.7(9) 1_564
Tm1 O2 C1 O1 15.1(5) .
Tm1 O2 C1 C2 -162.2(4) .
Tm1 C1 C2 C3 99.2(15) .
Tm1 C1 C2 C7 -77.6(16) .
Tm1 O6 C18 O5 14.1(9) 2_756
Tm1 O6 C18 C19 -166.8(4) 2_756
Tm1 O5 C18 O6 -104.3(6) .
Tm1 O5 C18 C19 76.6(6) .
Tm1 O8 C34 O7 -28.4(9) 1_564
Tm1 O8 C34 C31 150.4(4) 1_564
O4 Tm1 O2 C1 -101.9(3) 1_546
O4 Tm1 C1 O2 80.6(3) 1_546
O4 Tm1 C1 O1 -84.5(3) 1_546
O4 Tm1 C1 C2 167.1(14) 1_546
O4 Tm1 O1 C1 98.4(3) 1_546
O4 Tm1 O5 C18 56(2) 1_546
O4 C17 C14 C13 -159.0(5) .
O4 C17 C14 C15 21.0(7) .
N2 C10 N1 C5 -178.3(5) .
N2 C10 N1 C8 1.6(6) .
N2 C11 C16 C15 176.0(5) .
N2 C11 C12 C13 -177.5(5) .
N2 C9 C8 N1 1.3(6) .
O2 Tm1 C1 O1 -165.2(5) .
O2 Tm1 C1 C2 86.5(15) .
O2 Tm1 O1 C1 8.2(3) .
O2 Tm1 O5 C18 -38.5(5) .
O2 C1 O1 Tm1 -14.6(5) .
O2 C1 C2 C3 176.8(6) .
O2 C1 C2 C7 -0.1(8) .
C10 N2 C11 C16 52.0(7) .
C10 N2 C11 C12 -128.4(6) .
C10 N2 C9 C8 -0.3(6) .
C10 N1 C5 C6 2.4(8) .
C10 N1 C5 C4 -178.7(6) .
C10 N1 C8 C9 -1.7(6) .
C1 Tm1 O5 C18 -12.5(5) .
C1 C2 C3 C4 -179.8(6) .
C1 C2 C7 C6 179.2(5) .
O3 C17 C14 C13 20.3(7) .
O3 C17 C14 C15 -159.7(6) .
N1 C5 C6 C7 175.8(5) .
N1 C5 C4 C3 -176.3(6) .
C17 C14 C13 C12 177.0(5) .
C17 C14 C15 C16 -178.5(5) .
C11 N2 C10 N1 179.4(4) .
C11 N2 C9 C8 179.5(4) .
O1 Tm1 O2 C1 -8.4(3) .
O1 Tm1 C1 O2 165.2(5) .
O1 Tm1 C1 C2 -108.4(16) .
O1 Tm1 O5 C18 15.1(5) .
O1 C1 C2 C3 -0.4(9) .
O1 C1 C2 C7 -177.3(5) .
C14 C13 C12 C11 1.2(8) .
C14 C15 C16 C11 1.8(8) .
C13 C14 C15 C16 1.5(8) .
C2 C1 O1 Tm1 162.6(4) .
C2 C3 C4 C5 0.4(12) .
C5 N1 C8 C9 178.1(5) .
C5 C6 C7 C2 0.8(9) .
C15 C14 C13 C12 -3.0(8) .
C9 N2 C10 N1 -0.8(6) .
C9 N2 C11 C16 -127.9(6) .
C9 N2 C11 C12 51.8(7) .
C6 C5 C4 C3 2.7(11) .
C16 C11 C12 C13 2.2(8) .
C3 C2 C7 C6 2.2(9) .
C12 C11 C16 C15 -3.6(8) .
C8 N1 C5 C6 -177.4(5) .
C8 N1 C5 C4 1.5(9) .
C7 C2 C3 C4 -2.7(10) .
C4 C5 C6 C7 -3.2(9) .
O6 Tm1 O2 C1 -12.1(4) 2_756
O6 Tm1 C1 O2 171.0(3) 2_756
O6 Tm1 C1 O1 5.8(3) 2_756
O6 Tm1 C1 C2 -102.5(14) 2_756
O6 Tm1 O1 C1 -174.4(3) 2_756
O6 Tm1 O5 C18 96.5(5) 2_756
O6 C18 C19 C24 10.2(7) .
O6 C18 C19 C20 -168.9(5) .
O5 Tm1 O2 C1 74.1(3) .
O5 Tm1 C1 O2 -103.2(3) .
O5 Tm1 C1 O1 91.7(3) .
O5 Tm1 C1 C2 -16.7(14) .
O5 Tm1 O1 C1 -84.2(3) .
O5 C18 C19 C24 -170.7(5) .
O5 C18 C19 C20 10.2(7) .
O9 Tm1 O2 C1 164.6(3) .
O9 Tm1 C1 O2 -14.5(3) .
O9 Tm1 C1 O1 -179.7(3) .
O9 Tm1 C1 C2 72.0(15) .
O9 Tm1 O1 C1 0.4(4) .
O9 Tm1 O5 C18 -108.4(5) .
O8 Tm1 O2 C1 166.0(3) 1_546
O8 Tm1 C1 O2 -49.4(9) 1_546
O8 Tm1 C1 O1 145.4(7) 1_546
O8 Tm1 C1 C2 37(2) 1_546
O8 Tm1 O1 C1 -162.4(4) 1_546
O8 Tm1 O5 C18 175.8(5) 1_546
N4 C28 C33 C32 178.9(5) .
N4 C28 C29 C30 179.6(5) .
C20 C21 C22 N3 -178.3(5) .
C20 C21 C22 C23 2.2(9) .
C25 N3 C22 C21 32.3(8) .
C25 N3 C22 C23 -148.2(6) .
C25 N3 C27 N4 1.1(6) .
C31 C30 C29 C28 1.3(9) .
C34 C31 C32 C33 178.4(5) .
C34 C31 C30 C29 -179.9(5) .
C21 C20 C19 C18 175.6(5) .
C21 C20 C19 C24 -3.5(8) .
C21 C22 C23 C24 -3.8(8) .
C19 C24 C23 C22 1.7(8) .
C19 C20 C21 C22 1.6(8) .
N3 C25 C26 N4 -0.5(7) .
N3 C22 C23 C24 176.7(4) .
C28 N4 C26 C25 178.5(5) .
C28 N4 C27 N3 -178.8(5) .
C28 C33 C32 C31 1.8(8) .
C22 N3 C27 N4 -176.2(5) .
C26 N4 C28 C33 159.6(6) .
C26 N4 C28 C29 -21.4(8) .
C26 N4 C27 N3 -1.4(6) .
C26 C25 N3 C22 177.1(5) .
C26 C25 N3 C27 -0.4(7) .
C33 C28 C29 C30 -1.4(8) .
C32 C31 C34 O7 -169.0(5) .
C32 C31 C34 O8 12.1(8) .
C32 C31 C30 C29 0.3(8) .
C27 N4 C28 C33 -23.6(8) .
C27 N4 C28 C29 155.4(5) .
C27 N4 C26 C25 1.1(7) .
C27 N3 C22 C21 -150.8(6) .
C27 N3 C22 C23 28.8(8) .
C23 C24 C19 C18 -177.2(5) .
C23 C24 C19 C20 1.9(8) .
C30 C31 C34 O7 11.2(8) .
C30 C31 C34 O8 -167.7(5) .
C30 C31 C32 C33 -1.8(8) .
C29 C28 C33 C32 -0.1(8) .
